data_2223919
loop_
_publ_author_name
'Xie, Li-xia'
'Tong, Yan'
'Li, Xin'

_publ_section_title
;
 Poly[bis[\m~2~-2-(1<i>H</i>-1,2,4-triazol-1-yl)acetato]zinc(II)]
;
_journal_coeditor_code LX2113
_journal_issue 11
_journal_name_full 'Acta Crystallographica Section E'
_journal_page_first m1315
_journal_paper_doi 10.1107/S160053680904001X
_journal_volume 65
_journal_year 2009
_chemical_formula_iupac '[Zn (C4 H4 N3 O2)2]'
_chemical_formula_moiety 'C8 H8 N6 O4 Zn'
_chemical_formula_sum 'C8 H8 N6 O4 Zn'
_chemical_formula_weight 317.57
_chemical_name_systematic
;
Poly[bis[\m~2~-2-(1<i>H</i>-1,2,4-triazol-1-yl)acetato]zinc(II)]
;
_space_group_IT_number 14
_symmetry_cell_setting monoclinic
_symmetry_space_group_name_Hall '-P 2ybc'
_symmetry_space_group_name_H-M 'P 1 21/c 1'
_atom_sites_solution_hydrogens difmap
_atom_sites_solution_primary direct
_atom_sites_solution_secondary difmap
_audit_creation_method SHELXL-97
_cell_angle_alpha 90.00
_cell_angle_beta 99.4580(10)
_cell_angle_gamma 90.00
_cell_formula_units_Z 4
_cell_length_a 8.7910(10)
_cell_length_b 13.514(2)
_cell_length_c 10.0060(10)
_cell_measurement_reflns_used 3281
_cell_measurement_temperature 293(2)
_cell_measurement_theta_max 26.52
_cell_measurement_theta_min 2.56
_cell_volume 1172.6(2)
_computing_cell_refinement 'SAINT (Bruker, 2004)'
_computing_data_collection 'APEX2 (Bruker, 2004)'
_computing_data_reduction 'SAINT (Bruker, 2004)'
_computing_molecular_graphics 'SHELXTL (Sheldrick, 2008) and DIAMOND (Brandenburg, 1998)'
_computing_publication_material 'SHELXTL (Sheldrick, 2008)'
_computing_structure_refinement 'SHELXL97 (Sheldrick, 2008)'
_computing_structure_solution 'SHELXS97 (Sheldrick, 2008)'
_diffrn_ambient_temperature 293(2)
_diffrn_measured_fraction_theta_full 0.991
_diffrn_measured_fraction_theta_max 0.991
_diffrn_measurement_device_type 'Bruker SMART APEXII CCD'
_diffrn_measurement_method '\f and \w'
_diffrn_radiation_monochromator graphite
_diffrn_radiation_source 'fine-focus sealed tube'
_diffrn_radiation_type MoK\a
_diffrn_radiation_wavelength 0.71073
_diffrn_reflns_av_R_equivalents 0.0220
_diffrn_reflns_av_sigmaI/netI 0.0209
_diffrn_reflns_limit_h_max 10
_diffrn_reflns_limit_h_min -10
_diffrn_reflns_limit_k_max 16
_diffrn_reflns_limit_k_min -16
_diffrn_reflns_limit_l_max 12
_diffrn_reflns_limit_l_min -12
_diffrn_reflns_number 8509
_diffrn_reflns_theta_full 26.00
_diffrn_reflns_theta_max 26.00
_diffrn_reflns_theta_min 2.56
_exptl_absorpt_coefficient_mu 2.117
_exptl_absorpt_correction_T_max 0.792
_exptl_absorpt_correction_T_min 0.609
_exptl_absorpt_correction_type multi-scan
_exptl_absorpt_process_details '(SADABS; Sheldrick, 2000)'
_exptl_crystal_colour colorless
_exptl_crystal_density_diffrn 1.799
_exptl_crystal_density_method 'not measured'
_exptl_crystal_description block
_exptl_crystal_F_000 640
_exptl_crystal_size_max 0.38
_exptl_crystal_size_mid 0.20
_exptl_crystal_size_min 0.11
_refine_diff_density_max 0.271
_refine_diff_density_min -0.286
_refine_ls_extinction_method none
_refine_ls_goodness_of_fit_ref 1.038
_refine_ls_hydrogen_treatment constr
_refine_ls_matrix_type full
_refine_ls_number_parameters 172
_refine_ls_number_reflns 2286
_refine_ls_number_restraints 0
_refine_ls_restrained_S_all 1.038
_refine_ls_R_factor_all 0.0310
_refine_ls_R_factor_gt 0.0238
_refine_ls_shift/su_max 0.001
_refine_ls_shift/su_max_lt 0.001
_refine_ls_shift/su_mean 0.000
_refine_ls_structure_factor_coef Fsqd
_refine_ls_weighting_details 'calc w=1/[\s^2^(Fo^2^)+(0.0228P)^2^+0.7046P] where P=(Fo^2^+2Fc^2^)/3'
_refine_ls_weighting_scheme calc
_refine_ls_wR_factor_gt 0.0544
_refine_ls_wR_factor_ref 0.0573
_reflns_number_gt 1956
_reflns_number_total 2286
_reflns_threshold_expression I>2\s(I)
_cod_data_source_file lx2113.cif
_cod_data_source_block I
_cod_depositor_comments
;
The following automatic conversions were performed:
'_symmetry_cell_setting' value 'Monoclinic' changed to 'monoclinic'
according to '/home/saulius/struct/CIF-dictionaries/cif_core.dic'
dictionary named 'cif_core.dic' version 2.4.1 from 2010-06-29.

Automatic conversion script
Id: cif_fix_enum 1527 2010-12-29 10:47:43Z saulius 

The following automatic conversions were performed:

'_symmetry_cell_setting' value 'Monoclinic' changed to 'monoclinic'
according to /home/saulius/struct/CIF-dictionaries/cif_core.dic
dictionary named 'cif_core.dic' version 2.4.1 from 2010-06-29.

Automatic conversion script
Id: cif_fix_values 1715 2011-07-08 13:25:40Z adriana 
;
_cod_original_sg_symbol_H-M 'P 21/c'
_cod_database_code 2223919
_cod_database_fobs_code 2223919

loop_
_symmetry_equiv_pos_as_xyz
'x, y, z'
'-x, y+1/2, -z+1/2'
'-x, -y, -z'
'x, -y-1/2, z-1/2'

loop_
_atom_site_type_symbol
_atom_site_label
_atom_site_fract_x
_atom_site_fract_y
_atom_site_fract_z
_atom_site_U_iso_or_equiv
_atom_site_adp_type
_atom_site_calc_flag
_atom_site_refinement_flags
_atom_site_occupancy
_atom_site_disorder_assembly
_atom_site_disorder_group
Zn Zn 0.70429(3) 0.049976(17) 0.14839(2) 0.02917(9) Uani d . 1 . .
O O1 1.19552(19) 0.45868(11) 0.46359(16) 0.0407(4) Uani d . 1 . .
O O2 1.1138(2) 0.37002(13) 0.27788(17) 0.0499(5) Uani d . 1 . .
O O3 0.3598(2) -0.34549(11) 0.49053(16) 0.0418(4) Uani d . 1 . .
O O4 0.4781(2) -0.29890(13) 0.32459(18) 0.0585(5) Uani d . 1 . .
N N1 0.9991(2) 0.22447(13) 0.41958(18) 0.0335(4) Uani d . 1 . .
N N2 1.0940(2) 0.14488(15) 0.4250(2) 0.0470(5) Uani d . 1 . .
N N3 0.8718(2) 0.11702(12) 0.28465(18) 0.0321(4) Uani d . 1 . .
N N4 0.4890(2) -0.10956(12) 0.41086(17) 0.0306(4) Uani d . 1 . .
N N5 0.3571(2) -0.06552(14) 0.3463(2) 0.0416(5) Uani d . 1 . .
N N6 0.5619(2) -0.01888(12) 0.25474(17) 0.0294(4) Uani d . 1 . .
C C1 1.0113(3) 0.08183(18) 0.3430(2) 0.0429(6) Uani d . 1 . .
H H1 1.0456 0.0186 0.3266 0.052 Uiso calc R 1 . .
C C2 0.8698(3) 0.20781(16) 0.3354(2) 0.0344(5) Uani d . 1 . .
H H2 0.7893 0.2528 0.3147 0.041 Uiso calc R 1 . .
C C3 1.0519(3) 0.31596(17) 0.4896(2) 0.0401(6) Uani d . 1 . .
H H3A 1.1255 0.3003 0.5701 0.048 Uiso calc R 1 . .
H H3B 0.9649 0.3492 0.5181 0.048 Uiso calc R 1 . .
C C4 1.1271(2) 0.38505(16) 0.3997(2) 0.0333(5) Uani d . 1 . .
C C5 0.4076(3) -0.01127(17) 0.2543(2) 0.0369(5) Uani d . 1 . .
H H5 0.3435 0.0289 0.1940 0.044 Uiso calc R 1 . .
C C6 0.6078(3) -0.08246(16) 0.3545(2) 0.0320(5) Uani d . 1 . .
H H6 0.7085 -0.1045 0.3805 0.038 Uiso calc R 1 . .
C C7 0.4817(3) -0.18783(16) 0.5093(2) 0.0370(5) Uani d . 1 . .
H H7A 0.4055 -0.1714 0.5656 0.044 Uiso calc R 1 . .
H H7B 0.5810 -0.1945 0.5674 0.044 Uiso calc R 1 . .
C C8 0.4383(3) -0.28544(16) 0.4351(2) 0.0333(5) Uani d . 1 . .

loop_
_atom_site_aniso_label
_atom_site_aniso_U_11
_atom_site_aniso_U_22
_atom_site_aniso_U_33
_atom_site_aniso_U_12
_atom_site_aniso_U_13
_atom_site_aniso_U_23
Zn 0.03301(15) 0.02428(14) 0.02973(14) -0.00137(10) 0.00366(10) 0.00331(10)
O1 0.0491(10) 0.0311(9) 0.0414(9) -0.0133(7) 0.0059(8) -0.0041(7)
O2 0.0666(12) 0.0483(11) 0.0364(10) -0.0205(9) 0.0128(8) -0.0035(8)
O3 0.0579(11) 0.0291(8) 0.0379(9) -0.0138(8) 0.0059(8) -0.0029(7)
O4 0.0943(15) 0.0394(10) 0.0484(11) -0.0108(10) 0.0309(11) -0.0129(8)
N1 0.0381(11) 0.0292(10) 0.0333(10) -0.0092(8) 0.0060(8) -0.0011(8)
N2 0.0451(13) 0.0363(11) 0.0531(13) 0.0013(9) -0.0113(10) -0.0015(10)
N3 0.0319(10) 0.0281(9) 0.0354(10) -0.0043(7) 0.0032(8) -0.0007(8)
N4 0.0375(11) 0.0251(9) 0.0291(9) -0.0064(7) 0.0054(8) -0.0006(7)
N5 0.0344(11) 0.0418(12) 0.0494(12) -0.0002(9) 0.0096(9) 0.0028(9)
N6 0.0322(10) 0.0240(9) 0.0311(9) -0.0026(7) 0.0030(8) 0.0035(7)
C1 0.0427(15) 0.0323(12) 0.0493(14) 0.0039(10) -0.0059(11) -0.0013(11)
C2 0.0300(12) 0.0313(12) 0.0422(13) -0.0029(9) 0.0064(10) -0.0008(10)
C3 0.0503(15) 0.0370(13) 0.0336(12) -0.0152(11) 0.0087(11) -0.0082(10)
C4 0.0310(12) 0.0282(11) 0.0402(13) -0.0029(9) 0.0044(10) 0.0000(9)
C5 0.0328(13) 0.0354(12) 0.0414(13) 0.0032(10) 0.0027(10) 0.0053(10)
C6 0.0306(12) 0.0299(11) 0.0347(12) -0.0035(9) 0.0028(9) 0.0027(9)
C7 0.0543(15) 0.0306(12) 0.0269(11) -0.0139(10) 0.0092(10) -0.0012(9)
C8 0.0421(13) 0.0273(11) 0.0288(11) -0.0007(9) 0.0003(10) 0.0006(9)

loop_
_atom_type_symbol
_atom_type_description
_atom_type_scat_dispersion_real
_atom_type_scat_dispersion_imag
_atom_type_scat_source
C C 0.0033 0.0016 'International Tables Vol C Tables 4.2.6.8 and 6.1.1.4'
H H 0.0000 0.0000 'International Tables Vol C Tables 4.2.6.8 and 6.1.1.4'
N N 0.0061 0.0033 'International Tables Vol C Tables 4.2.6.8 and 6.1.1.4'
O O 0.0106 0.0060 'International Tables Vol C Tables 4.2.6.8 and 6.1.1.4'
Zn Zn 0.2839 1.4301 'International Tables Vol C Tables 4.2.6.8 and 6.1.1.4'

loop_
_geom_angle_atom_site_label_1
_geom_angle_atom_site_label_2
_geom_angle_atom_site_label_3
_geom_angle_site_symmetry_1
_geom_angle_site_symmetry_3
_geom_angle
_geom_angle_publ_flag
O1 Zn O3 2_745 2_655 98.54(6) ?
O1 Zn N6 2_745 . 112.87(7) ?
O3 Zn N6 2_655 . 124.72(7) ?
O1 Zn N3 2_745 . 108.45(7) ?
O3 Zn N3 2_655 . 103.90(7) ?
N6 Zn N3 . . 107.23(7) ?
C4 O1 Zn . 2_755 114.91(14) ?
C8 O3 Zn . 2_645 105.24(14) ?
C2 N1 N2 . . 110.52(18) ?
C2 N1 C3 . . 128.6(2) ?
N2 N1 C3 . . 120.51(19) ?
C1 N2 N1 . . 102.41(18) ?
C2 N3 C1 . . 103.11(19) ?
C2 N3 Zn . . 127.61(15) ?
C1 N3 Zn . . 129.27(15) ?
C6 N4 N5 . . 110.29(18) ?
C6 N4 C7 . . 128.2(2) ?
N5 N4 C7 . . 120.56(18) ?
C5 N5 N4 . . 102.52(18) ?
C6 N6 C5 . . 103.36(18) ?
C6 N6 Zn . . 124.11(15) ?
C5 N6 Zn . . 132.40(15) ?
N2 C1 N3 . . 114.2(2) ?
N2 C1 H1 . . 122.9 ?
N3 C1 H1 . . 122.9 ?
N1 C2 N3 . . 109.7(2) ?
N1 C2 H2 . . 125.1 ?
N3 C2 H2 . . 125.1 ?
N1 C3 C4 . . 111.80(18) ?
N1 C3 H3A . . 109.3 ?
C4 C3 H3A . . 109.3 ?
N1 C3 H3B . . 109.3 ?
C4 C3 H3B . . 109.3 ?
H3A C3 H3B . . 107.9 ?
O2 C4 O1 . . 126.0(2) ?
O2 C4 C3 . . 120.6(2) ?
O1 C4 C3 . . 113.40(19) ?
N5 C5 N6 . . 114.1(2) ?
N5 C5 H5 . . 122.9 ?
N6 C5 H5 . . 122.9 ?
N4 C6 N6 . . 109.70(19) ?
N4 C6 H6 . . 125.2 ?
N6 C6 H6 . . 125.2 ?
N4 C7 C8 . . 109.48(17) ?
N4 C7 H7A . . 109.8 ?
C8 C7 H7A . . 109.8 ?
N4 C7 H7B . . 109.8 ?
C8 C7 H7B . . 109.8 ?
H7A C7 H7B . . 108.2 ?
O4 C8 O3 . . 124.2(2) ?
O4 C8 C7 . . 118.7(2) ?
O3 C8 C7 . . 117.06(19) ?

loop_
_geom_bond_atom_site_label_1
_geom_bond_atom_site_label_2
_geom_bond_site_symmetry_2
_geom_bond_distance
_geom_bond_publ_flag
Zn O1 2_745 1.9693(15) ?
Zn O3 2_655 1.9970(15) ?
Zn N6 . 2.0010(17) ?
Zn N3 . 2.0463(17) ?
O1 C4 . 1.278(3) ?
O1 Zn 2_755 1.9693(15) ?
O2 C4 . 1.223(3) ?
O3 C8 . 1.252(3) ?
O3 Zn 2_645 1.9970(15) ?
O4 C8 . 1.227(3) ?
N1 C2 . 1.318(3) ?
N1 N2 . 1.357(3) ?
N1 C3 . 1.459(3) ?
N2 C1 . 1.316(3) ?
N3 C2 . 1.329(3) ?
N3 C1 . 1.355(3) ?
N4 C6 . 1.318(3) ?
N4 N5 . 1.367(3) ?
N4 C7 . 1.454(3) ?
N5 C5 . 1.310(3) ?
N6 C6 . 1.328(3) ?
N6 C5 . 1.359(3) ?
C1 H1 . 0.9300 ?
C2 H2 . 0.9300 ?
C3 C4 . 1.520(3) ?
C3 H3A . 0.9700 ?
C3 H3B . 0.9700 ?
C5 H5 . 0.9300 ?
C6 H6 . 0.9300 ?
C7 C8 . 1.531(3) ?
C7 H7A . 0.9700 ?
C7 H7B . 0.9700 ?

loop_
_geom_hbond_atom_site_label_D
_geom_hbond_atom_site_label_H
_geom_hbond_atom_site_label_A
_geom_hbond_site_symmetry_A
_geom_hbond_distance_DH
_geom_hbond_distance_HA
_geom_hbond_distance_DA
_geom_hbond_angle_DHA
C2 H2 O4 2_655 0.93 2.62 3.212(3) 121.8
C5 H5 O1 4_465 0.93 2.46 3.265(3) 144.9
C7 H7A O4 4_556 0.97 2.60 3.165(3) 117.7

loop_
_geom_torsion_atom_site_label_1
_geom_torsion_atom_site_label_2
_geom_torsion_atom_site_label_3
_geom_torsion_atom_site_label_4
_geom_torsion_site_symmetry_1
_geom_torsion_site_symmetry_2
_geom_torsion_site_symmetry_3
_geom_torsion_site_symmetry_4
_geom_torsion
_geom_torsion_publ_flag
C2 N1 N2 C1 . . . . -1.5(3) ?
C3 N1 N2 C1 . . . . -175.3(2) ?
O1 Zn N3 C2 2_745 . . . 148.06(18) ?
O3 Zn N3 C2 2_655 . . . 43.95(19) ?
N6 Zn N3 C2 . . . . -89.77(19) ?
O1 Zn N3 C1 2_745 . . . -30.5(2) ?
O3 Zn N3 C1 2_655 . . . -134.6(2) ?
N6 Zn N3 C1 . . . . 91.6(2) ?
C6 N4 N5 C5 . . . . -1.4(2) ?
C7 N4 N5 C5 . . . . -171.21(18) ?
O1 Zn N6 C6 2_745 . . . 66.44(18) ?
O3 Zn N6 C6 2_655 . . . -174.32(15) ?
N3 Zn N6 C6 . . . . -52.92(18) ?
O1 Zn N6 C5 2_745 . . . -118.3(2) ?
O3 Zn N6 C5 2_655 . . . 0.9(2) ?
N3 Zn N6 C5 . . . . 122.3(2) ?
N1 N2 C1 N3 . . . . 1.0(3) ?
C2 N3 C1 N2 . . . . -0.2(3) ?
Zn N3 C1 N2 . . . . 178.63(16) ?
N2 N1 C2 N3 . . . . 1.4(3) ?
C3 N1 C2 N3 . . . . 174.63(19) ?
C1 N3 C2 N1 . . . . -0.7(2) ?
Zn N3 C2 N1 . . . . -179.62(14) ?
C2 N1 C3 C4 . . . . -82.7(3) ?
N2 N1 C3 C4 . . . . 89.9(2) ?
Zn O1 C4 O2 2_755 . . . -3.3(3) ?
Zn O1 C4 C3 2_755 . . . 179.67(15) ?
N1 C3 C4 O2 . . . . 13.0(3) ?
N1 C3 C4 O1 . . . . -169.84(19) ?
N4 N5 C5 N6 . . . . 0.9(3) ?
C6 N6 C5 N5 . . . . 0.0(3) ?
Zn N6 C5 N5 . . . . -175.96(16) ?
N5 N4 C6 N6 . . . . 1.5(2) ?
C7 N4 C6 N6 . . . . 170.30(18) ?
C5 N6 C6 N4 . . . . -0.9(2) ?
Zn N6 C6 N4 . . . . 175.46(13) ?
C6 N4 C7 C8 . . . . -88.3(3) ?
N5 N4 C7 C8 . . . . 79.5(2) ?
Zn O3 C8 O4 2_645 . . . -7.6(3) ?
Zn O3 C8 C7 2_645 . . . 170.28(16) ?
N4 C7 C8 O4 . . . . 30.4(3) ?
N4 C7 C8 O3 . . . . -147.6(2) ?
